data_4505723
loop_
_publ_author_name
'Lee, In Su'
'Shin, Dong Mok'
'Chung, Young Keun'

_publ_section_title
;
 Self-Assembly of Organometallic&#x2212;Organic Hybrid Supramolecular
 Arrays from Ferrocenyl Dipyridines and Aromatic Carboxylic Acids
;
_journal_issue 4
_journal_name_full 'Crystal Growth &amp; Design'
_journal_page_first 521
_journal_paper_doi 10.1021/cg0340695
_journal_volume 3
_journal_year 2003
_chemical_formula_sum 'C32 H26 Fe N2 O4'
_chemical_formula_weight 558.40
_chemical_name_systematic
; 
 ? 
;
_space_group_IT_number 2
_symmetry_space_group_name_Hall '-P 1'
_symmetry_space_group_name_H-M 'P -1'
_atom_sites_solution_hydrogens geom
_atom_sites_solution_primary direct
_atom_sites_solution_secondary difmap
_audit_creation_method SHELXL-97
_cell_angle_alpha 99.491(11)
_cell_angle_beta 104.692(10)
_cell_angle_gamma 92.190(9)
_cell_formula_units_Z 2
_cell_length_a 10.5120(11)
_cell_length_b 10.6129(13)
_cell_length_c 11.9898(17)
_cell_measurement_temperature 293(2)
_cell_volume 1271.7(3)
_computing_structure_refinement 'SHELXL-97 (Sheldrick, 1997)'
_computing_structure_solution 'SHELXS-97 (Sheldrick, 1990)'
_diffrn_ambient_temperature 293(2)
_diffrn_measured_fraction_theta_full 0.997
_diffrn_measured_fraction_theta_max 0.997
_diffrn_radiation_monochromator graphite
_diffrn_radiation_source 'fine-focus sealed tube'
_diffrn_radiation_type MoK\a
_diffrn_radiation_wavelength 0.71073
_diffrn_reflns_av_R_equivalents 0.0747
_diffrn_reflns_av_sigmaI/netI 0.0589
_diffrn_reflns_limit_h_max 12
_diffrn_reflns_limit_h_min 0
_diffrn_reflns_limit_k_max 12
_diffrn_reflns_limit_k_min -12
_diffrn_reflns_limit_l_max 13
_diffrn_reflns_limit_l_min -14
_diffrn_reflns_number 4742
_diffrn_reflns_theta_full 24.97
_diffrn_reflns_theta_max 24.97
_diffrn_reflns_theta_min 1.79
_exptl_absorpt_coefficient_mu 0.636
_exptl_crystal_density_diffrn 1.458
_exptl_crystal_density_method 'not measured'
_exptl_crystal_F_000 580
_refine_diff_density_max 0.569
_refine_diff_density_min -0.730
_refine_diff_density_rms 0.076
_refine_ls_extinction_method none
_refine_ls_goodness_of_fit_ref 1.051
_refine_ls_hydrogen_treatment mixed
_refine_ls_matrix_type full
_refine_ls_number_parameters 450
_refine_ls_number_reflns 4475
_refine_ls_number_restraints 0
_refine_ls_restrained_S_all 1.051
_refine_ls_R_factor_all 0.0939
_refine_ls_R_factor_gt 0.0528
_refine_ls_shift/su_max 0.187
_refine_ls_shift/su_mean 0.004
_refine_ls_structure_factor_coef Fsqd
_refine_ls_weighting_details 'calc w=1/[\s^2^(Fo^2^)+(0.0802P)^2^+0.0000P] where P=(Fo^2^+2Fc^2^)/3'
_refine_ls_weighting_scheme calc
_refine_ls_wR_factor_gt 0.1197
_refine_ls_wR_factor_ref 0.1365
_reflns_number_gt 3262
_reflns_number_total 4475
_reflns_threshold_expression >2sigma(I)
_cod_data_source_file cg0340695si20030429_013242.cif
_cod_data_source_block tere2
_cod_database_code 4505723

loop_
_symmetry_equiv_pos_as_xyz
'x, y, z'
'-x, -y, -z'

loop_
_atom_site_label
_atom_site_type_symbol
_atom_site_fract_x
_atom_site_fract_y
_atom_site_fract_z
_atom_site_U_iso_or_equiv
_atom_site_adp_type
_atom_site_occupancy
_atom_site_symmetry_multiplicity
_atom_site_calc_flag
_atom_site_refinement_flags
Fe1 Fe 0.25654(5) 0.39888(5) 0.57367(5) 0.03356(18) Uani 1 1 d .
C1 C 0.3214(3) 0.2172(3) 0.5535(3) 0.0359(8) Uani 1 1 d .
C2 C 0.2946(4) 0.2640(4) 0.4467(4) 0.0408(9) Uani 1 1 d .
C3 C 0.1608(4) 0.2901(4) 0.4149(4) 0.0482(11) Uani 1 1 d .
C4 C 0.1039(4) 0.2608(4) 0.5012(4) 0.0510(11) Uani 1 1 d .
C5 C 0.2016(4) 0.2180(4) 0.5895(4) 0.0453(10) Uani 1 1 d .
C6 C 0.3954(4) 0.5156(3) 0.7057(3) 0.0430(9) Uani 1 1 d .
C7 C 0.3757(4) 0.5630(4) 0.5998(4) 0.0455(10) Uani 1 1 d .
C8 C 0.2412(4) 0.5888(4) 0.5641(4) 0.0485(10) Uani 1 1 d .
C9 C 0.1796(4) 0.5559(4) 0.6463(4) 0.0499(11) Uani 1 1 d .
C10 C 0.2726(4) 0.5098(4) 0.7328(4) 0.0497(10) Uani 1 1 d .
C11 C 0.4448(4) 0.1760(3) 0.6173(4) 0.0373(8) Uani 1 1 d .
C12 C 0.5500(4) 0.1588(3) 0.5787(3) 0.0376(8) Uani 1 1 d .
C13 C 0.6748(3) 0.1140(3) 0.6387(3) 0.0331(8) Uani 1 1 d .
C14 C 0.6999(4) 0.0862(4) 0.7512(4) 0.0409(9) Uani 1 1 d .
C15 C 0.8182(4) 0.0416(4) 0.8011(4) 0.0447(10) Uani 1 1 d .
C16 C 0.8915(4) 0.0495(4) 0.6399(4) 0.0400(9) Uani 1 1 d .
C17 C 0.7749(4) 0.0949(4) 0.5830(4) 0.0380(9) Uani 1 1 d .
N1 N 0.9142(3) 0.0238(3) 0.7471(3) 0.0407(7) Uani 1 1 d .
C18 C 0.5155(4) 0.4738(4) 0.7780(4) 0.0531(11) Uani 1 1 d .
C19 C 0.6327(4) 0.4791(4) 0.7600(4) 0.0535(11) Uani 1 1 d .
C20 C 0.7513(4) 0.4321(4) 0.8305(4) 0.0461(10) Uani 1 1 d .
C21 C 0.8576(4) 0.4155(4) 0.7834(4) 0.0542(11) Uani 1 1 d .
C22 C 0.9673(4) 0.3645(4) 0.8452(4) 0.0532(11) Uani 1 1 d .
C23 C 0.8768(4) 0.3528(4) 0.9968(4) 0.0499(10) Uani 1 1 d .
C24 C 0.7636(4) 0.4017(4) 0.9394(4) 0.0508(11) Uani 1 1 d .
N2 N 0.9782(3) 0.3335(3) 0.9500(3) 0.0481(8) Uani 1 1 d .
C01 C 1.5860(3) -0.2011(3) 0.9435(3) 0.0350(8) Uani 1 1 d .
C02 C 1.4900(4) -0.1877(4) 1.0027(4) 0.0456(10) Uani 1 1 d .
C03 C 1.3687(4) -0.1470(4) 0.9508(4) 0.0428(9) Uani 1 1 d .
C04 C 1.3432(3) -0.1213(3) 0.8384(3) 0.0329(8) Uani 1 1 d .
C05 C 1.4393(4) -0.1352(4) 0.7795(3) 0.0390(9) Uani 1 1 d .
C06 C 1.5607(4) -0.1742(4) 0.8315(3) 0.0371(8) Uani 1 1 d .
C07 C 1.7144(4) -0.2482(4) 1.0012(4) 0.0433(9) Uani 1 1 d .
C08 C 1.2120(4) -0.0783(4) 0.7808(4) 0.0408(9) Uani 1 1 d .
O01 O 1.7310(3) -0.2858(4) 1.0927(3) 0.0754(11) Uani 1 1 d .
O02 O 1.8040(3) -0.2420(3) 0.9444(3) 0.0521(7) Uani 1 1 d .
H02 H 1.8736 -0.2633 0.9826 0.078 Uiso 1 1 calc R
O03 O 1.1869(3) -0.0572(3) 0.6821(3) 0.0617(9) Uani 1 1 d .
O04 O 1.1307(3) -0.0683(3) 0.8464(3) 0.0634(9) Uani 1 1 d .
H04 H 1.0613 -0.0441 0.8109 0.095 Uiso 1 1 calc R
H2 H 0.346(3) 0.277(3) 0.409(3) 0.019(9) Uiso 1 1 d .
H3 H 0.124(5) 0.312(4) 0.350(4) 0.065(14) Uiso 1 1 d .
H4 H 0.020(5) 0.263(4) 0.507(4) 0.068(14) Uiso 1 1 d .
H5 H 0.180(5) 0.196(5) 0.656(5) 0.084(17) Uiso 1 1 d .
H7 H 0.432(4) 0.578(4) 0.562(3) 0.042(11) Uiso 1 1 d .
H8 H 0.209(5) 0.619(4) 0.497(4) 0.066(14) Uiso 1 1 d .
H9 H 0.104(5) 0.563(4) 0.650(4) 0.063(15) Uiso 1 1 d .
H10 H 0.255(4) 0.479(4) 0.794(4) 0.058(13) Uiso 1 1 d .
H11 H 0.442(4) 0.162(4) 0.690(4) 0.052(12) Uiso 1 1 d .
H12 H 0.552(3) 0.168(3) 0.499(3) 0.026(8) Uiso 1 1 d .
H14 H 0.640(4) 0.090(4) 0.796(3) 0.046(11) Uiso 1 1 d .
H15 H 0.832(4) 0.022(4) 0.880(4) 0.056(12) Uiso 1 1 d .
H16 H 0.960(4) 0.039(3) 0.604(3) 0.042(10) Uiso 1 1 d .
H17 H 0.765(4) 0.109(3) 0.509(3) 0.036(10) Uiso 1 1 d .
H18 H 0.545(7) 0.448(6) 0.846(6) 0.12(2) Uiso 1 1 d .
H19 H 0.643(6) 0.515(6) 0.682(5) 0.11(2) Uiso 1 1 d .
H21 H 0.863(5) 0.432(5) 0.706(5) 0.092(18) Uiso 1 1 d .
H22 H 1.035(5) 0.351(4) 0.818(4) 0.061(14) Uiso 1 1 d .
H23 H 0.889(5) 0.325(5) 1.075(5) 0.082(16) Uiso 1 1 d .
H24 H 0.708(4) 0.417(4) 0.978(4) 0.052(13) Uiso 1 1 d .
H02 H 1.511(4) -0.205(4) 1.078(4) 0.055(12) Uiso 1 1 d .
H03 H 1.301(4) -0.136(3) 0.993(3) 0.039(10) Uiso 1 1 d .
H05 H 1.421(4) -0.120(3) 0.704(3) 0.042(10) Uiso 1 1 d .
H06 H 1.626(3) -0.188(3) 0.796(3) 0.025(9) Uiso 1 1 d .

loop_
_atom_site_aniso_label
_atom_site_aniso_U_11
_atom_site_aniso_U_22
_atom_site_aniso_U_33
_atom_site_aniso_U_23
_atom_site_aniso_U_13
_atom_site_aniso_U_12
Fe1 0.0228(3) 0.0345(3) 0.0423(3) 0.0120(2) 0.0020(2) 0.01063(19)
C1 0.0258(18) 0.0308(18) 0.048(2) 0.0073(16) 0.0030(16) 0.0065(14)
C2 0.034(2) 0.043(2) 0.044(2) 0.0070(18) 0.0073(19) 0.0096(17)
C3 0.037(2) 0.047(2) 0.047(3) 0.004(2) -0.010(2) 0.0117(18)
C4 0.023(2) 0.042(2) 0.081(3) 0.013(2) -0.001(2) 0.0041(17)
C5 0.031(2) 0.040(2) 0.068(3) 0.021(2) 0.012(2) 0.0080(16)
C6 0.037(2) 0.034(2) 0.049(2) 0.0042(17) -0.0038(18) 0.0113(16)
C7 0.036(2) 0.037(2) 0.064(3) 0.0101(19) 0.015(2) 0.0042(17)
C8 0.049(2) 0.037(2) 0.055(3) 0.0138(19) 0.001(2) 0.0164(18)
C9 0.038(2) 0.054(3) 0.058(3) 0.009(2) 0.011(2) 0.025(2)
C10 0.053(3) 0.058(3) 0.041(2) 0.011(2) 0.013(2) 0.016(2)
C11 0.034(2) 0.036(2) 0.042(2) 0.0115(17) 0.0058(17) 0.0128(15)
C12 0.033(2) 0.042(2) 0.037(2) 0.0096(16) 0.0046(17) 0.0122(16)
C13 0.0288(18) 0.0300(18) 0.040(2) 0.0073(15) 0.0058(15) 0.0070(14)
C14 0.030(2) 0.049(2) 0.051(2) 0.0178(19) 0.0154(18) 0.0168(17)
C15 0.034(2) 0.059(3) 0.045(2) 0.019(2) 0.0091(18) 0.0156(18)
C16 0.0257(19) 0.046(2) 0.052(2) 0.0088(18) 0.0157(18) 0.0120(16)
C17 0.035(2) 0.042(2) 0.038(2) 0.0092(17) 0.0092(17) 0.0103(16)
N1 0.0283(16) 0.0453(18) 0.050(2) 0.0125(15) 0.0090(14) 0.0144(14)
C18 0.041(2) 0.046(2) 0.058(3) 0.000(2) -0.010(2) 0.0134(19)
C19 0.038(2) 0.048(2) 0.064(3) 0.011(2) -0.006(2) 0.0085(18)
C20 0.037(2) 0.040(2) 0.049(2) 0.0048(18) -0.0076(18) 0.0035(17)
C21 0.044(2) 0.062(3) 0.053(3) 0.017(2) 0.001(2) 0.007(2)
C22 0.034(2) 0.062(3) 0.059(3) 0.007(2) 0.007(2) 0.007(2)
C23 0.039(2) 0.055(3) 0.052(3) 0.012(2) 0.002(2) 0.0091(19)
C24 0.032(2) 0.054(3) 0.061(3) 0.002(2) 0.009(2) 0.0088(19)
N2 0.0300(17) 0.051(2) 0.057(2) 0.0126(17) -0.0020(16) 0.0084(15)
C01 0.0289(18) 0.039(2) 0.038(2) 0.0102(16) 0.0079(16) 0.0102(15)
C02 0.040(2) 0.066(3) 0.038(2) 0.025(2) 0.0120(18) 0.0193(19)
C03 0.033(2) 0.060(3) 0.045(2) 0.0214(19) 0.0178(18) 0.0182(18)
C04 0.0275(18) 0.0342(18) 0.038(2) 0.0114(15) 0.0058(15) 0.0092(14)
C05 0.038(2) 0.051(2) 0.031(2) 0.0144(17) 0.0078(17) 0.0126(17)
C06 0.0283(19) 0.045(2) 0.042(2) 0.0094(17) 0.0146(17) 0.0112(16)
C07 0.035(2) 0.049(2) 0.047(2) 0.0144(19) 0.0081(18) 0.0156(17)
C08 0.033(2) 0.045(2) 0.047(2) 0.0145(18) 0.0102(18) 0.0139(16)
O01 0.0523(19) 0.125(3) 0.067(2) 0.060(2) 0.0164(17) 0.0407(19)
O02 0.0299(15) 0.073(2) 0.0597(18) 0.0273(15) 0.0099(14) 0.0210(14)
O03 0.0476(17) 0.099(2) 0.0504(18) 0.0385(17) 0.0140(14) 0.0330(16)
O04 0.0362(16) 0.110(3) 0.0598(19) 0.0418(18) 0.0191(15) 0.0388(17)

loop_
_atom_type_symbol
_atom_type_description
_atom_type_scat_dispersion_real
_atom_type_scat_dispersion_imag
_atom_type_scat_source
C C 0.0033 0.0016 'International Tables Vol C Tables 4.2.6.8 and 6.1.1.4'
H H 0.0000 0.0000 'International Tables Vol C Tables 4.2.6.8 and 6.1.1.4'
Fe Fe 0.3463 0.8444 'International Tables Vol C Tables 4.2.6.8 and 6.1.1.4'
N N 0.0061 0.0033 'International Tables Vol C Tables 4.2.6.8 and 6.1.1.4'
O O 0.0106 0.0060 'International Tables Vol C Tables 4.2.6.8 and 6.1.1.4'

loop_
_geom_angle_atom_site_label_1
_geom_angle_atom_site_label_2
_geom_angle_atom_site_label_3
_geom_angle
C10 Fe1 C5 105.67(19)
C10 Fe1 C7 67.84(19)
C5 Fe1 C7 157.94(16)
C10 Fe1 C2 160.64(16)
C5 Fe1 C2 68.15(18)
C7 Fe1 C2 110.60(18)
C10 Fe1 C4 120.8(2)
C5 Fe1 C4 40.83(16)
C7 Fe1 C4 160.72(17)
C2 Fe1 C4 67.30(18)
C10 Fe1 C9 40.19(17)
C5 Fe1 C9 121.94(19)
C7 Fe1 C9 67.58(18)
C2 Fe1 C9 158.69(16)
C4 Fe1 C9 106.99(19)
C10 Fe1 C3 156.26(18)
C5 Fe1 C3 68.31(19)
C7 Fe1 C3 126.05(19)
C2 Fe1 C3 40.42(16)
C4 Fe1 C3 39.78(19)
C9 Fe1 C3 122.09(17)
C10 Fe1 C8 67.52(19)
C5 Fe1 C8 158.29(17)
C7 Fe1 C8 40.70(16)
C2 Fe1 C8 124.84(18)
C4 Fe1 C8 123.41(17)
C9 Fe1 C8 39.73(18)
C3 Fe1 C8 109.13(18)
C10 Fe1 C6 40.35(17)
C5 Fe1 C6 121.16(17)
C7 Fe1 C6 40.37(17)
C2 Fe1 C6 125.83(16)
C4 Fe1 C6 156.65(19)
C9 Fe1 C6 67.59(16)
C3 Fe1 C6 162.35(18)
C8 Fe1 C6 67.91(16)
C10 Fe1 C1 123.18(16)
C5 Fe1 C1 40.83(15)
C7 Fe1 C1 123.73(15)
C2 Fe1 C1 40.32(15)
C4 Fe1 C1 68.05(15)
C9 Fe1 C1 158.80(17)
C3 Fe1 C1 68.18(15)
C8 Fe1 C1 160.07(16)
C6 Fe1 C1 108.30(14)
C2 C1 C5 106.7(3)
C2 C1 C11 128.2(4)
C5 C1 C11 125.1(4)
C2 C1 Fe1 68.8(2)
C5 C1 Fe1 68.4(2)
C11 C1 Fe1 127.4(3)
C3 C2 C1 109.2(4)
C3 C2 Fe1 70.0(2)
C1 C2 Fe1 70.8(2)
C4 C3 C2 107.6(4)
C4 C3 Fe1 70.0(3)
C2 C3 Fe1 69.6(2)
C3 C4 C5 109.1(4)
C3 C4 Fe1 70.3(2)
C5 C4 Fe1 69.3(2)
C4 C5 C1 107.3(4)
C4 C5 Fe1 69.8(2)
C1 C5 Fe1 70.7(2)
C10 C6 C7 107.3(3)
C10 C6 C18 123.0(4)
C7 C6 C18 129.7(4)
C10 C6 Fe1 69.1(2)
C7 C6 Fe1 69.3(2)
C18 C6 Fe1 125.3(3)
C6 C7 C8 107.9(4)
C6 C7 Fe1 70.4(2)
C8 C7 Fe1 70.0(2)
C9 C8 C7 107.7(4)
C9 C8 Fe1 69.9(2)
C7 C8 Fe1 69.3(2)
C8 C9 C10 108.8(4)
C8 C9 Fe1 70.4(2)
C10 C9 Fe1 69.6(2)
C9 C10 C6 108.3(4)
C9 C10 Fe1 70.2(3)
C6 C10 Fe1 70.6(2)
C12 C11 C1 125.8(4)
C11 C12 C13 127.6(4)
C17 C13 C14 116.2(3)
C17 C13 C12 120.4(3)
C14 C13 C12 123.4(3)
C15 C14 C13 120.3(4)
N1 C15 C14 123.2(4)
N1 C16 C17 123.4(4)
C13 C17 C16 119.8(4)
C16 N1 C15 117.2(3)
C19 C18 C6 126.4(5)
C18 C19 C20 125.8(5)
C24 C20 C21 117.2(4)
C24 C20 C19 124.9(4)
C21 C20 C19 117.9(4)
C20 C21 C22 118.9(4)
N2 C22 C21 123.8(5)
N2 C23 C24 122.1(4)
C20 C24 C23 120.7(4)
C22 N2 C23 117.3(4)
C02 C01 C06 119.4(3)
C02 C01 C07 118.9(3)
C06 C01 C07 121.7(3)
C01 C02 C03 120.4(4)
C04 C03 C02 120.1(4)
C05 C04 C03 119.2(3)
C05 C04 C08 120.1(3)
C03 C04 C08 120.7(3)
C04 C05 C06 120.8(3)
C01 C06 C05 120.1(3)
O01 C07 O02 124.5(3)
O01 C07 C01 121.7(4)
O02 C07 C01 113.8(3)
O03 C08 O04 124.5(3)
O03 C08 C04 121.8(3)
O04 C08 C04 113.7(3)

loop_
_geom_bond_atom_site_label_1
_geom_bond_atom_site_label_2
_geom_bond_distance
Fe1 C10 2.034(4)
Fe1 C5 2.036(4)
Fe1 C7 2.038(4)
Fe1 C2 2.040(4)
Fe1 C4 2.042(4)
Fe1 C9 2.042(4)
Fe1 C3 2.046(4)
Fe1 C8 2.048(4)
Fe1 C6 2.053(4)
Fe1 C1 2.066(3)
C1 C2 1.416(5)
C1 C5 1.431(5)
C1 C11 1.452(5)
C2 C3 1.411(6)
C3 C4 1.391(7)
C4 C5 1.422(6)
C6 C10 1.410(6)
C6 C7 1.412(6)
C6 C18 1.469(5)
C7 C8 1.421(6)
C8 C9 1.390(7)
C9 C10 1.400(6)
C11 C12 1.311(5)
C12 C13 1.465(5)
C13 C17 1.387(5)
C13 C14 1.390(5)
C14 C15 1.375(5)
C15 N1 1.334(5)
C16 N1 1.323(5)
C16 C17 1.389(5)
C18 C19 1.304(7)
C19 C20 1.473(5)
C20 C24 1.373(6)
C20 C21 1.379(6)
C21 C22 1.385(6)
C22 N2 1.328(6)
C23 N2 1.333(5)
C23 C24 1.381(6)
C01 C02 1.372(5)
C01 C06 1.380(5)
C01 C07 1.498(5)
C02 C03 1.388(5)
C03 C04 1.382(5)
C04 C05 1.371(5)
C04 C08 1.502(5)
C05 C06 1.382(5)
C07 O01 1.203(5)
C07 O02 1.299(5)
C08 O03 1.205(5)
C08 O04 1.296(4)
